data_4104996
loop_
_publ_author_name
'Yi-Feng Wang'
'Shunsuke Chiba'

_publ_contact_author
;
Dr Shunsuke Chiba
Division of Chemistry and Biological Chemistry
School of Physical and Mathematical Sciences
Nanyang Technological University
21 Nanyang Link
Singapore 637371
Singapore
;
_publ_contact_author_email shunsuke@ntu.edu.sg
_publ_contact_author_fax '+65 6791 1961'
_publ_contact_author_phone '+65 6513 8013'
_publ_section_title
;
 Mn(III)-Mediated Reactions of Cyclopropanols with Vinyl Azides: Synthesis
 of Pyridine and 2-Azabicyclo[3.3.1]non-2-en-1-ol Derivatives
;
_journal_name_full 'Journal of the American Chemical Society'
_journal_page_first 12570
_journal_page_last 12572
_journal_paper_doi 10.1021/ja905110c
_journal_volume 131
_journal_year 2009
_chemical_formula_moiety 'C15 H19 N O'
_chemical_formula_sum 'C15 H19 N O'
_chemical_formula_weight 229.31
_chemical_name_systematic
;
 ?
;
_space_group_IT_number 15
_symmetry_cell_setting monoclinic
_symmetry_space_group_name_Hall '-C 2yc'
_symmetry_space_group_name_H-M 'C 1 2/c 1'
_atom_sites_solution_hydrogens geom
_atom_sites_solution_primary direct
_atom_sites_solution_secondary difmap
_audit_creation_method SHELXL-97
_cell_angle_alpha 90.00
_cell_angle_beta 124.361(2)
_cell_angle_gamma 90.00
_cell_formula_units_Z 8
_cell_length_a 20.9491(8)
_cell_length_b 11.4791(4)
_cell_length_c 12.8044(5)
_cell_measurement_reflns_used 5446
_cell_measurement_temperature 296(2)
_cell_measurement_theta_max 25.62
_cell_measurement_theta_min 2.36
_cell_volume 2541.84(18)
_computing_cell_refinement 'Bruker SMART'
_computing_data_collection 'Bruker SMART'
_computing_data_reduction 'Bruker SAINT'
_computing_molecular_graphics 'Bruker SHELXTL'
_computing_publication_material 'Bruker SHELXTL'
_computing_structure_refinement 'SHELXL-97 (Sheldrick, 1997)'
_computing_structure_solution 'SHELXS-97 (Sheldrick, 1990)'
_diffrn_ambient_temperature 296(2)
_diffrn_measured_fraction_theta_full 0.999
_diffrn_measured_fraction_theta_max 0.999
_diffrn_measurement_device_type 'CCD area detector'
_diffrn_measurement_method 'phi and omega scans'
_diffrn_radiation_monochromator graphite
_diffrn_radiation_source 'fine-focus sealed tube'
_diffrn_radiation_type MoK\a
_diffrn_radiation_wavelength 0.71073
_diffrn_reflns_av_R_equivalents 0.0308
_diffrn_reflns_av_sigmaI/netI 0.0318
_diffrn_reflns_limit_h_max 29
_diffrn_reflns_limit_h_min -28
_diffrn_reflns_limit_k_max 16
_diffrn_reflns_limit_k_min -14
_diffrn_reflns_limit_l_max 14
_diffrn_reflns_limit_l_min -18
_diffrn_reflns_number 19880
_diffrn_reflns_theta_full 30.56
_diffrn_reflns_theta_max 30.56
_diffrn_reflns_theta_min 2.13
_exptl_absorpt_coefficient_mu 0.074
_exptl_absorpt_correction_T_max 0.9853
_exptl_absorpt_correction_T_min 0.9766
_exptl_absorpt_correction_type multi-scan
_exptl_absorpt_process_details sadabs
_exptl_crystal_colour colourless
_exptl_crystal_density_diffrn 1.198
_exptl_crystal_description block
_exptl_crystal_F_000 992
_exptl_crystal_size_max 0.32
_exptl_crystal_size_mid 0.28
_exptl_crystal_size_min 0.20
_refine_diff_density_max 0.222
_refine_diff_density_min -0.190
_refine_diff_density_rms 0.036
_refine_ls_extinction_method none
_refine_ls_goodness_of_fit_ref 1.038
_refine_ls_hydrogen_treatment constr
_refine_ls_matrix_type full
_refine_ls_number_parameters 156
_refine_ls_number_reflns 3896
_refine_ls_number_restraints 0
_refine_ls_restrained_S_all 1.038
_refine_ls_R_factor_all 0.0828
_refine_ls_R_factor_gt 0.0470
_refine_ls_shift/su_max 0.001
_refine_ls_shift/su_mean 0.000
_refine_ls_structure_factor_coef Fsqd
_refine_ls_weighting_details 'calc w=1/[\s^2^(Fo^2^)+(0.0512P)^2^+0.6891P] where P=(Fo^2^+2Fc^2^)/3'
_refine_ls_weighting_scheme calc
_refine_ls_wR_factor_gt 0.1086
_refine_ls_wR_factor_ref 0.1263
_reflns_number_gt 2496
_reflns_number_total 3896
_reflns_threshold_expression >2sigma(I)
_cod_data_source_file ja905110c_si_006.cif
_cod_data_source_block chiba-6ha
_cod_original_cell_volume 2541.84(16)
_cod_database_code 4104996

loop_
_symmetry_equiv_pos_as_xyz
'x, y, z'
'-x, y, -z+1/2'
'x+1/2, y+1/2, z'
'-x+1/2, y+1/2, -z+1/2'
'-x, -y, -z'
'x, -y, z-1/2'
'-x+1/2, -y+1/2, -z'
'x+1/2, -y+1/2, z-1/2'

loop_
_atom_site_label
_atom_site_type_symbol
_atom_site_fract_x
_atom_site_fract_y
_atom_site_fract_z
_atom_site_U_iso_or_equiv
_atom_site_adp_type
_atom_site_occupancy
_atom_site_symmetry_multiplicity
_atom_site_calc_flag
_atom_site_refinement_flags
C1 C 0.41159(8) 0.54234(12) 0.30936(13) 0.0559(4) Uani 1 1 d .
H1A H 0.4581 0.5586 0.3126 0.067 Uiso 1 1 calc R
H1B H 0.4168 0.5795 0.3818 0.067 Uiso 1 1 calc R
C2 C 0.40387(8) 0.41138(12) 0.31735(13) 0.0575(4) Uani 1 1 d .
H2A H 0.3638 0.3959 0.3315 0.069 Uiso 1 1 calc R
H2B H 0.4521 0.3807 0.3890 0.069 Uiso 1 1 calc R
C3 C 0.38386(7) 0.34895(11) 0.19711(12) 0.0478(3) Uani 1 1 d .
H3A H 0.3713 0.2683 0.2005 0.057 Uiso 1 1 calc R
H3B H 0.4286 0.3497 0.1928 0.057 Uiso 1 1 calc R
C4 C 0.31566(6) 0.40604(9) 0.07821(11) 0.0348(3) Uani 1 1 d .
C5 C 0.33180(7) 0.53375(10) 0.07362(12) 0.0414(3) Uani 1 1 d .
H5A H 0.2891 0.5686 -0.0037 0.050 Uiso 1 1 calc R
H5B H 0.3784 0.5424 0.0752 0.050 Uiso 1 1 calc R
C6 C 0.34187(7) 0.59388(10) 0.18793(12) 0.0419(3) Uani 1 1 d .
H6 H 0.3518 0.6768 0.1846 0.050 Uiso 1 1 calc R
C7 C 0.26680(7) 0.58251(9) 0.18117(11) 0.0376(3) Uani 1 1 d .
H7 H 0.2803 0.5875 0.2678 0.045 Uiso 1 1 calc R
C8 C 0.21091(8) 0.68262(11) 0.10572(15) 0.0577(4) Uani 1 1 d .
H8A H 0.1986 0.6825 0.0213 0.087 Uiso 1 1 calc R
H8B H 0.2347 0.7554 0.1460 0.087 Uiso 1 1 calc R
H8C H 0.1644 0.6727 0.1027 0.087 Uiso 1 1 calc R
C9 C 0.22654(6) 0.46626(9) 0.12686(10) 0.0322(2) Uani 1 1 d .
C10 C 0.15717(6) 0.44089(9) 0.12836(11) 0.0363(3) Uani 1 1 d .
C11 C 0.09704(7) 0.37418(11) 0.03285(13) 0.0449(3) Uani 1 1 d .
H11 H 0.0994 0.3476 -0.0335 0.054 Uiso 1 1 calc R
C12 C 0.03381(8) 0.34698(12) 0.03564(16) 0.0571(4) Uani 1 1 d .
H12 H -0.0064 0.3032 -0.0295 0.068 Uiso 1 1 calc R
C13 C 0.02988(8) 0.38414(13) 0.13410(16) 0.0606(4) Uani 1 1 d .
H13 H -0.0122 0.3640 0.1368 0.073 Uiso 1 1 calc R
C14 C 0.08859(9) 0.45128(13) 0.22831(15) 0.0583(4) Uani 1 1 d .
H14 H 0.0860 0.4770 0.2947 0.070 Uiso 1 1 calc R
C15 C 0.15127(7) 0.48088(12) 0.22527(12) 0.0456(3) Uani 1 1 d .
H15 H 0.1900 0.5280 0.2885 0.055 Uiso 1 1 calc R
N1 N 0.24664(5) 0.38847(8) 0.07908(8) 0.0327(2) Uani 1 1 d .
O1 O 0.30223(5) 0.35369(7) -0.03254(8) 0.0451(2) Uani 1 1 d .
H1 H 0.2911 0.2849 -0.0346 0.068 Uiso 1 1 calc R

loop_
_atom_site_aniso_label
_atom_site_aniso_U_11
_atom_site_aniso_U_22
_atom_site_aniso_U_33
_atom_site_aniso_U_23
_atom_site_aniso_U_13
_atom_site_aniso_U_12
C1 0.0445(7) 0.0559(8) 0.0505(8) -0.0090(6) 0.0168(6) -0.0089(6)
C2 0.0521(8) 0.0538(8) 0.0395(7) 0.0061(6) 0.0095(6) 0.0056(6)
C3 0.0415(7) 0.0406(7) 0.0520(8) 0.0060(6) 0.0208(6) 0.0064(5)
C4 0.0396(6) 0.0317(6) 0.0369(6) 0.0013(5) 0.0239(5) 0.0013(4)
C5 0.0477(7) 0.0353(6) 0.0480(7) 0.0031(5) 0.0311(6) -0.0029(5)
C6 0.0458(7) 0.0311(6) 0.0469(7) -0.0026(5) 0.0250(6) -0.0083(5)
C7 0.0460(7) 0.0304(6) 0.0378(6) -0.0044(5) 0.0245(5) -0.0036(5)
C8 0.0639(9) 0.0313(7) 0.0808(10) 0.0033(6) 0.0425(8) 0.0063(6)
C9 0.0367(5) 0.0288(5) 0.0292(5) 0.0014(4) 0.0173(5) 0.0008(4)
C10 0.0390(6) 0.0294(5) 0.0414(6) 0.0008(5) 0.0234(5) 0.0021(5)
C11 0.0434(7) 0.0383(6) 0.0527(8) -0.0092(5) 0.0269(6) -0.0013(5)
C12 0.0444(7) 0.0433(7) 0.0792(10) -0.0125(7) 0.0323(7) -0.0085(6)
C13 0.0549(9) 0.0546(8) 0.0896(12) -0.0014(8) 0.0512(9) -0.0035(7)
C14 0.0636(9) 0.0639(9) 0.0664(9) -0.0017(8) 0.0481(8) 0.0010(7)
C15 0.0481(7) 0.0469(7) 0.0464(7) -0.0036(6) 0.0294(6) -0.0018(6)
N1 0.0360(5) 0.0298(5) 0.0318(5) 0.0010(4) 0.0189(4) 0.0009(4)
O1 0.0649(6) 0.0366(5) 0.0475(5) -0.0012(4) 0.0401(5) 0.0007(4)

loop_
_atom_type_symbol
_atom_type_description
_atom_type_scat_dispersion_real
_atom_type_scat_dispersion_imag
_atom_type_scat_source
C C 0.0033 0.0016 'International Tables Vol C Tables 4.2.6.8 and 6.1.1.4'
H H 0.0000 0.0000 'International Tables Vol C Tables 4.2.6.8 and 6.1.1.4'
N N 0.0061 0.0033 'International Tables Vol C Tables 4.2.6.8 and 6.1.1.4'
O O 0.0106 0.0060 'International Tables Vol C Tables 4.2.6.8 and 6.1.1.4'

loop_
_geom_angle_atom_site_label_1
_geom_angle_atom_site_label_2
_geom_angle_atom_site_label_3
_geom_angle
C2 C1 C6 111.96(10)
C1 C2 C3 112.03(12)
C2 C3 C4 111.95(10)
O1 C4 N1 108.07(9)
O1 C4 C5 107.16(9)
N1 C4 C5 112.12(9)
O1 C4 C3 111.21(10)
N1 C4 C3 107.76(9)
C5 C4 C3 110.52(10)
C4 C5 C6 108.35(10)
C5 C6 C1 109.69(11)
C5 C6 C7 109.07(10)
C1 C6 C7 112.69(11)
C9 C7 C6 112.80(9)
C9 C7 C8 109.91(10)
C6 C7 C8 111.51(10)
N1 C9 C10 117.07(10)
N1 C9 C7 125.67(10)
C10 C9 C7 117.25(9)
C11 C10 C15 118.28(11)
C11 C10 C9 120.12(11)
C15 C10 C9 121.59(11)
C12 C11 C10 120.55(13)
C13 C12 C11 120.51(13)
C14 C13 C12 119.43(13)
C13 C14 C15 120.58(14)
C14 C15 C10 120.61(13)
C9 N1 C4 119.96(9)

loop_
_geom_bond_atom_site_label_1
_geom_bond_atom_site_label_2
_geom_bond_distance
C1 C2 1.522(2)
C1 C6 1.5288(18)
C2 C3 1.527(2)
C3 C4 1.5275(16)
C4 O1 1.4145(14)
C4 N1 1.4662(14)
C4 C5 1.5130(16)
C5 C6 1.5216(17)
C6 C7 1.5311(16)
C7 C9 1.5211(15)
C7 C8 1.5323(17)
C9 N1 1.2806(14)
C9 C10 1.4928(15)
C10 C11 1.3891(17)
C10 C15 1.3925(17)
C11 C12 1.3810(18)
C12 C13 1.377(2)
C13 C14 1.374(2)
C14 C15 1.3780(18)
